data_7035681
loop_
_publ_author_name
'Zhao, Jie'
'Zhu, Guan-Hong'
'Xie, Li-Qiong'
'Wu, Ye-Si'
'Wu, Hai-Lun'
'Zhou, Ai-Ju'
'Wu, Zun-Yuan'
'Wang, Jing'
'Chen, Yan-Cong'
'Tong, Ming-Liang'

_publ_section_title
;
 Magnetic and luminescent properties of lanthanide coordination polymers
 with asymmetric biphenyl-3,2',5'-tricarboxylate.
;
_journal_issue 32
_journal_name_full 'Dalton transactions (Cambridge, England : 2003)'
_journal_page_first 14424
_journal_page_last 14435
_journal_paper_doi 10.1039/c5dt01894c
_journal_volume 44
_journal_year 2015
_chemical_formula_sum 'C27 H17 N2 O7 Sm'
_chemical_formula_weight 631.78
_chemical_name_systematic
; 
 ? 
;
_space_group_IT_number 15
_symmetry_cell_setting monoclinic
_symmetry_space_group_name_Hall '-C 2yc'
_symmetry_space_group_name_H-M 'C 1 2/c 1'
_atom_sites_solution_hydrogens geom
_atom_sites_solution_primary direct
_atom_sites_solution_secondary difmap
_audit_creation_method SHELXL-97
_audit_update_record
;
2015-06-29 deposited with the CCDC.
2015-07-07 downloaded from the CCDC.
;
_cell_angle_alpha 90.00
_cell_angle_beta 107.3840(10)
_cell_angle_gamma 90.00
_cell_formula_units_Z 8
_cell_length_a 26.5873(4)
_cell_length_b 7.93790(10)
_cell_length_c 23.1031(3)
_cell_measurement_reflns_used 7969
_cell_measurement_temperature 296(2)
_cell_measurement_theta_max 27.28
_cell_measurement_theta_min 2.69
_cell_volume 4653.14(11)
_computing_cell_refinement 'Bruker SMART'
_computing_data_collection 'Bruker SMART'
_computing_data_reduction 'Bruker SAINT'
_computing_molecular_graphics 'Bruker SHELXTL'
_computing_publication_material 'Bruker SHELXTL'
_computing_structure_refinement 'Bruker SHELXTL'
_computing_structure_solution 'Bruker SHELXTL'
_diffrn_ambient_temperature 296(2)
_diffrn_measured_fraction_theta_full 0.999
_diffrn_measured_fraction_theta_max 0.999
_diffrn_measurement_device_type 'CCD area detector'
_diffrn_measurement_method 'phi and omega scans'
_diffrn_radiation_monochromator graphite
_diffrn_radiation_source 'fine-focus sealed tube'
_diffrn_radiation_type MoK\a
_diffrn_radiation_wavelength 0.71073
_diffrn_reflns_av_R_equivalents 0.0278
_diffrn_reflns_av_sigmaI/netI 0.0319
_diffrn_reflns_limit_h_max 32
_diffrn_reflns_limit_h_min -32
_diffrn_reflns_limit_k_max 8
_diffrn_reflns_limit_k_min -9
_diffrn_reflns_limit_l_max 27
_diffrn_reflns_limit_l_min -28
_diffrn_reflns_number 17298
_diffrn_reflns_theta_full 26.00
_diffrn_reflns_theta_max 26.00
_diffrn_reflns_theta_min 1.61
_exptl_absorpt_coefficient_mu 2.577
_exptl_absorpt_correction_T_max 0.8012
_exptl_absorpt_correction_T_min 0.7474
_exptl_absorpt_correction_type multi-scan
_exptl_absorpt_process_details
;
'SADABS-2004/1 (Bruker,2004) was used for absorption correction.' 
'R(int) was 0.0566 before and 0.0270 after correction.' 
'The Ratio of minimum to maximum transmission is 0.7533.' 
'The \l/2 correction factor is 0.0015.'
;
_exptl_crystal_colour colorless
_exptl_crystal_density_diffrn 1.804
_exptl_crystal_density_method 'not measured'
_exptl_crystal_description block
_exptl_crystal_F_000 2488
_exptl_crystal_size_max 0.12
_exptl_crystal_size_mid 0.10
_exptl_crystal_size_min 0.09
_refine_diff_density_max 0.779
_refine_diff_density_min -0.449
_refine_diff_density_rms 0.084
_refine_ls_extinction_method none
_refine_ls_goodness_of_fit_ref 1.005
_refine_ls_hydrogen_treatment mixed
_refine_ls_matrix_type full
_refine_ls_number_parameters 334
_refine_ls_number_reflns 4568
_refine_ls_number_restraints 0
_refine_ls_restrained_S_all 1.005
_refine_ls_R_factor_all 0.0327
_refine_ls_R_factor_gt 0.0245
_refine_ls_shift/su_max 0.000
_refine_ls_shift/su_mean 0.000
_refine_ls_structure_factor_coef Fsqd
_refine_ls_weighting_details 'calc w=1/[\s^2^(Fo^2^)+(0.0248P)^2^+4.9195P] where P=(Fo^2^+2Fc^2^)/3'
_refine_ls_weighting_scheme calc
_refine_ls_wR_factor_gt 0.0505
_refine_ls_wR_factor_ref 0.0544
_reflns_number_gt 3877
_reflns_number_total 4568
_reflns_threshold_expression >2sigma(I)
_cod_data_source_file c5dt01894c2.cif
_cod_data_source_block sm
_cod_depositor_comments 'Adding full bibliography for 7035680--7035687.cif.'
_cod_original_sg_symbol_H-M C2/c
_cod_database_code 7035681

loop_
_symmetry_equiv_pos_as_xyz
'x, y, z'
'-x, y, -z+1/2'
'x+1/2, y+1/2, z'
'-x+1/2, y+1/2, -z+1/2'
'-x, -y, -z'
'x, -y, z-1/2'
'-x+1/2, -y+1/2, -z'
'x+1/2, -y+1/2, z-1/2'

loop_
_atom_site_label
_atom_site_type_symbol
_atom_site_fract_x
_atom_site_fract_y
_atom_site_fract_z
_atom_site_U_iso_or_equiv
_atom_site_adp_type
_atom_site_occupancy
_atom_site_symmetry_multiplicity
_atom_site_calc_flag
_atom_site_refinement_flags
Sm1 Sm 0.181128(6) 0.132830(18) 0.014701(6) 0.02364(6) Uani 1 1 d .
O1 O 0.26209(9) -0.0160(3) 0.04744(10) 0.0400(6) Uani 1 1 d .
O2 O 0.33525(9) 0.1228(3) 0.04796(10) 0.0394(6) Uani 1 1 d .
O3 O 0.33005(9) -0.4860(3) 0.39550(8) 0.0340(5) Uani 1 1 d .
O4 O 0.31543(9) -0.7629(3) 0.38961(9) 0.0373(5) Uani 1 1 d .
O5 O 0.24078(9) -0.6781(3) 0.07639(9) 0.0384(5) Uani 1 1 d .
O6 O 0.31585(9) -0.5477(3) 0.08397(9) 0.0365(5) Uani 1 1 d .
O1W O 0.16101(9) -0.1712(3) -0.00415(9) 0.0399(6) Uani 1 1 d .
H1WA H 0.1709 -0.2255 0.0283 0.060 Uiso 1 1 d R
H1WB H 0.1730 -0.2020 -0.0235 0.060 Uiso 1 1 d R
N1 N 0.08156(11) 0.1203(3) -0.04757(12) 0.0367(7) Uani 1 1 d .
N2 N 0.11500(11) 0.3043(3) 0.05609(12) 0.0348(6) Uani 1 1 d .
C1 C 0.34184(12) -0.0872(4) 0.12188(13) 0.0290(7) Uani 1 1 d .
C2 C 0.39345(14) -0.0480(5) 0.15062(16) 0.0460(9) Uani 1 1 d .
H2A H 0.4092 0.0429 0.1375 0.055 Uiso 1 1 calc R
C3 C 0.42196(15) -0.1439(5) 0.19909(18) 0.0595(12) Uani 1 1 d .
H3A H 0.4569 -0.1167 0.2190 0.071 Uiso 1 1 calc R
C4 C 0.39868(14) -0.2802(5) 0.21799(15) 0.0445(9) Uani 1 1 d .
H4A H 0.4182 -0.3451 0.2504 0.053 Uiso 1 1 calc R
C5 C 0.34696(12) -0.3212(4) 0.18942(12) 0.0273(7) Uani 1 1 d .
C6 C 0.31838(12) -0.2233(4) 0.14214(12) 0.0268(7) Uani 1 1 d .
H6A H 0.2830 -0.2477 0.1234 0.032 Uiso 1 1 calc R
C7 C 0.32351(11) -0.4713(4) 0.21184(12) 0.0256(7) Uani 1 1 d .
C8 C 0.33101(12) -0.4823(4) 0.27406(12) 0.0270(7) Uani 1 1 d .
H8A H 0.3493 -0.3967 0.2991 0.032 Uiso 1 1 calc R
C9 C 0.31210(12) -0.6166(3) 0.29998(12) 0.0269(7) Uani 1 1 d .
C10 C 0.28453(13) -0.7435(4) 0.26251(13) 0.0364(8) Uani 1 1 d .
H10A H 0.2729 -0.8368 0.2792 0.044 Uiso 1 1 calc R
C11 C 0.27439(13) -0.7316(4) 0.20073(13) 0.0345(8) Uani 1 1 d .
H11A H 0.2543 -0.8145 0.1759 0.041 Uiso 1 1 calc R
C12 C 0.29357(12) -0.5980(4) 0.17453(12) 0.0256(7) Uani 1 1 d .
C13 C 0.31043(13) 0.0152(4) 0.06852(13) 0.0303(7) Uani 1 1 d .
C14 C 0.31984(12) -0.6242(4) 0.36676(12) 0.0255(7) Uani 1 1 d .
C15 C 0.28238(12) -0.6057(4) 0.10661(12) 0.0270(7) Uani 1 1 d .
C16 C 0.06509(15) 0.0413(5) -0.09989(16) 0.0513(10) Uani 1 1 d .
H16A H 0.0902 -0.0039 -0.1162 0.062 Uiso 1 1 calc R
C17 C 0.01232(17) 0.0220(6) -0.13198(19) 0.0656(12) Uani 1 1 d .
H17A H 0.0025 -0.0325 -0.1693 0.079 Uiso 1 1 calc R
C18 C -0.02462(17) 0.0836(6) -0.1082(2) 0.0644(12) Uani 1 1 d .
H18A H -0.0602 0.0701 -0.1290 0.077 Uiso 1 1 calc R
C19 C -0.00955(15) 0.1668(5) -0.05301(18) 0.0495(10) Uani 1 1 d .
C20 C 0.04469(13) 0.1875(4) -0.02441(15) 0.0379(8) Uani 1 1 d .
C21 C 0.06234(13) 0.2792(4) 0.03145(15) 0.0357(8) Uani 1 1 d .
C22 C 0.02486(15) 0.3392(4) 0.05844(18) 0.0471(9) Uani 1 1 d .
C23 C 0.04421(18) 0.4260(5) 0.11310(19) 0.0608(12) Uani 1 1 d .
H23A H 0.0209 0.4654 0.1331 0.073 Uiso 1 1 calc R
C24 C 0.09656(18) 0.4534(5) 0.13739(18) 0.0574(11) Uani 1 1 d .
H24A H 0.1093 0.5130 0.1735 0.069 Uiso 1 1 calc R
C25 C 0.13114(15) 0.3908(4) 0.10747(15) 0.0428(9) Uani 1 1 d .
H25A H 0.1670 0.4107 0.1243 0.051 Uiso 1 1 calc R
C26 C -0.04606(15) 0.2301(5) -0.0238(2) 0.0622(12) Uani 1 1 d .
H26A H -0.0820 0.2144 -0.0422 0.075 Uiso 1 1 calc R
C27 C -0.02998(16) 0.3111(5) 0.0291(2) 0.0605(11) Uani 1 1 d .
H27A H -0.0547 0.3498 0.0471 0.073 Uiso 1 1 calc R

loop_
_atom_site_aniso_label
_atom_site_aniso_U_11
_atom_site_aniso_U_22
_atom_site_aniso_U_33
_atom_site_aniso_U_23
_atom_site_aniso_U_13
_atom_site_aniso_U_12
Sm1 0.02791(10) 0.02696(10) 0.01595(8) 0.00177(6) 0.00639(6) -0.00553(7)
O1 0.0314(14) 0.0439(14) 0.0404(13) 0.0121(11) 0.0041(10) -0.0018(11)
O2 0.0436(15) 0.0360(14) 0.0371(12) 0.0140(10) 0.0097(11) -0.0058(11)
O3 0.0553(16) 0.0294(12) 0.0215(10) -0.0032(9) 0.0180(10) -0.0012(11)
O4 0.0596(16) 0.0285(13) 0.0259(11) 0.0029(10) 0.0160(11) -0.0003(11)
O5 0.0438(15) 0.0417(13) 0.0235(11) -0.0032(10) 0.0006(10) -0.0161(11)
O6 0.0467(15) 0.0437(14) 0.0233(10) -0.0031(10) 0.0167(10) -0.0115(11)
O1W 0.0596(16) 0.0388(13) 0.0246(11) -0.0015(10) 0.0175(11) -0.0089(12)
N1 0.0315(16) 0.0407(17) 0.0362(15) 0.0029(13) 0.0076(12) -0.0062(13)
N2 0.0379(18) 0.0315(15) 0.0364(15) 0.0063(12) 0.0135(13) 0.0002(13)
C1 0.0327(19) 0.0295(17) 0.0256(15) 0.0006(13) 0.0100(14) -0.0004(15)
C2 0.039(2) 0.047(2) 0.049(2) 0.0181(18) 0.0078(17) -0.0127(18)
C3 0.034(2) 0.071(3) 0.059(2) 0.022(2) -0.0076(18) -0.021(2)
C4 0.043(2) 0.049(2) 0.0353(18) 0.0176(17) 0.0015(16) -0.0029(18)
C5 0.0315(19) 0.0312(17) 0.0187(14) -0.0028(12) 0.0070(13) -0.0057(14)
C6 0.0285(18) 0.0295(17) 0.0241(14) -0.0026(13) 0.0102(13) -0.0032(14)
C7 0.0279(18) 0.0288(17) 0.0215(14) 0.0018(12) 0.0096(12) 0.0007(14)
C8 0.0327(19) 0.0256(16) 0.0208(14) -0.0026(12) 0.0050(13) 0.0001(14)
C9 0.0342(18) 0.0275(17) 0.0203(14) -0.0002(12) 0.0101(13) 0.0032(14)
C10 0.048(2) 0.0360(19) 0.0269(16) 0.0003(14) 0.0146(15) -0.0125(16)
C11 0.045(2) 0.0347(19) 0.0234(15) -0.0035(14) 0.0101(14) -0.0140(16)
C12 0.0289(18) 0.0284(17) 0.0207(14) -0.0033(12) 0.0091(12) -0.0037(14)
C13 0.042(2) 0.0234(17) 0.0278(15) 0.0004(13) 0.0144(15) 0.0021(15)
C14 0.0264(17) 0.0308(18) 0.0217(14) -0.0013(13) 0.0109(12) 0.0024(14)
C15 0.0370(19) 0.0250(17) 0.0175(13) -0.0007(12) 0.0061(13) -0.0017(14)
C16 0.041(2) 0.067(3) 0.042(2) -0.0135(19) 0.0076(17) -0.014(2)
C17 0.048(3) 0.081(3) 0.054(2) -0.010(2) -0.004(2) -0.009(2)
C18 0.037(2) 0.076(3) 0.068(3) 0.010(2) -0.004(2) -0.010(2)
C19 0.033(2) 0.055(2) 0.059(2) 0.018(2) 0.0106(18) -0.0001(18)
C20 0.031(2) 0.0353(19) 0.046(2) 0.0137(16) 0.0107(16) -0.0030(16)
C21 0.037(2) 0.0332(19) 0.0419(18) 0.0106(15) 0.0187(16) 0.0010(16)
C22 0.047(3) 0.042(2) 0.059(2) 0.0118(18) 0.026(2) 0.0071(18)
C23 0.072(3) 0.057(3) 0.073(3) 0.007(2) 0.052(3) 0.011(2)
C24 0.080(3) 0.050(2) 0.051(2) -0.0060(19) 0.033(2) 0.005(2)
C25 0.053(2) 0.035(2) 0.0420(19) 0.0002(16) 0.0170(17) -0.0012(17)
C26 0.031(2) 0.069(3) 0.086(3) 0.019(3) 0.016(2) -0.004(2)
C27 0.044(3) 0.065(3) 0.083(3) 0.018(3) 0.036(2) 0.008(2)

loop_
_atom_type_symbol
_atom_type_description
_atom_type_scat_dispersion_real
_atom_type_scat_dispersion_imag
_atom_type_scat_source
C C 0.0033 0.0016 'International Tables Vol C Tables 4.2.6.8 and 6.1.1.4'
H H 0.0000 0.0000 'International Tables Vol C Tables 4.2.6.8 and 6.1.1.4'
N N 0.0061 0.0033 'International Tables Vol C Tables 4.2.6.8 and 6.1.1.4'
O O 0.0106 0.0060 'International Tables Vol C Tables 4.2.6.8 and 6.1.1.4'
Sm Sm -0.1638 3.4418 'International Tables Vol C Tables 4.2.6.8 and 6.1.1.4'

loop_
_geom_angle_atom_site_label_1
_geom_angle_atom_site_label_2
_geom_angle_atom_site_label_3
_geom_angle
_geom_angle_site_symmetry_1
_geom_angle_site_symmetry_3
O5 Sm1 O1 74.89(8) 1_565 .
O5 Sm1 O3 87.79(7) 1_565 4
O1 Sm1 O3 82.08(7) . 4
O5 Sm1 O2 79.33(7) 1_565 7
O1 Sm1 O2 125.67(7) . 7
O3 Sm1 O2 143.69(7) 4 7
O5 Sm1 O6 123.44(7) 1_565 7_545
O1 Sm1 O6 82.99(8) . 7_545
O3 Sm1 O6 139.91(7) 4 7_545
O2 Sm1 O6 72.80(7) 7 7_545
O5 Sm1 O1W 143.49(8) 1_565 .
O1 Sm1 O1W 72.49(8) . .
O3 Sm1 O1W 71.99(6) 4 .
O2 Sm1 O1W 134.01(7) 7 .
O6 Sm1 O1W 68.06(7) 7_545 .
O5 Sm1 N1 138.87(8) 1_565 .
O1 Sm1 N1 146.21(8) . .
O3 Sm1 N1 95.47(8) 4 .
O2 Sm1 N1 74.03(8) 7 .
O6 Sm1 N1 77.42(8) 7_545 .
O1W Sm1 N1 74.72(8) . .
O5 Sm1 N2 81.42(8) 1_565 .
O1 Sm1 N2 141.84(8) . .
O3 Sm1 N2 67.36(7) 4 .
O2 Sm1 N2 77.17(8) 7 .
O6 Sm1 N2 135.16(8) 7_545 .
O1W Sm1 N2 115.87(8) . .
N1 Sm1 N2 62.62(8) . .
C13 O1 Sm1 138.7(2) . .
C13 O2 Sm1 139.7(2) . 7
C14 O3 Sm1 137.45(17) . 4_545
C15 O5 Sm1 163.3(2) . 1_545
C15 O6 Sm1 121.63(18) . 7_545
Sm1 O1W H1WA 110.5 . .
Sm1 O1W H1WB 110.6 . .
H1WA O1W H1WB 109.1 . .
C16 N1 C20 117.9(3) . .
C16 N1 Sm1 121.9(2) . .
C20 N1 Sm1 120.0(2) . .
C25 N2 C21 117.9(3) . .
C25 N2 Sm1 121.5(2) . .
C21 N2 Sm1 119.4(2) . .
C2 C1 C6 119.7(3) . .
C2 C1 C13 120.3(3) . .
C6 C1 C13 119.9(3) . .
C1 C2 C3 119.8(3) . .
C1 C2 H2A 120.1 . .
C3 C2 H2A 120.1 . .
C2 C3 C4 120.0(3) . .
C2 C3 H3A 120.0 . .
C4 C3 H3A 120.0 . .
C5 C4 C3 120.8(3) . .
C5 C4 H4A 119.6 . .
C3 C4 H4A 119.6 . .
C6 C5 C4 119.0(3) . .
C6 C5 C7 122.3(3) . .
C4 C5 C7 118.6(3) . .
C5 C6 C1 120.6(3) . .
C5 C6 H6A 119.7 . .
C1 C6 H6A 119.7 . .
C8 C7 C12 117.9(3) . .
C8 C7 C5 117.3(3) . .
C12 C7 C5 124.9(2) . .
C9 C8 C7 122.3(3) . .
C9 C8 H8A 118.8 . .
C7 C8 H8A 118.8 . .
C10 C9 C8 118.7(2) . .
C10 C9 C14 119.9(3) . .
C8 C9 C14 121.3(3) . .
C11 C10 C9 120.1(3) . .
C11 C10 H10A 120.0 . .
C9 C10 H10A 120.0 . .
C10 C11 C12 121.4(3) . .
C10 C11 H11A 119.3 . .
C12 C11 H11A 119.3 . .
C11 C12 C7 119.5(2) . .
C11 C12 C15 116.0(2) . .
C7 C12 C15 124.5(2) . .
O2 C13 O1 125.5(3) . .
O2 C13 C1 116.9(3) . .
O1 C13 C1 117.7(3) . .
O4 C14 O3 125.2(2) . .
O4 C14 C9 118.2(2) . .
O3 C14 C9 116.6(2) . .
O6 C15 O5 123.7(2) . .
O6 C15 C12 118.5(3) . .
O5 C15 C12 117.6(2) . .
N1 C16 C17 123.4(4) . .
N1 C16 H16A 118.3 . .
C17 C16 H16A 118.3 . .
C18 C17 C16 119.0(4) . .
C18 C17 H17A 120.5 . .
C16 C17 H17A 120.5 . .
C17 C18 C19 120.1(4) . .
C17 C18 H18A 120.0 . .
C19 C18 H18A 120.0 . .
C18 C19 C20 117.6(4) . .
C18 C19 C26 123.5(4) . .
C20 C19 C26 118.9(4) . .
N1 C20 C19 121.9(3) . .
N1 C20 C21 118.3(3) . .
C19 C20 C21 119.8(3) . .
N2 C21 C22 122.8(3) . .
N2 C21 C20 118.1(3) . .
C22 C21 C20 119.1(3) . .
C23 C22 C21 116.7(4) . .
C23 C22 C27 123.7(4) . .
C21 C22 C27 119.6(4) . .
C24 C23 C22 120.7(3) . .
C24 C23 H23A 119.7 . .
C22 C23 H23A 119.7 . .
C23 C24 C25 119.0(4) . .
C23 C24 H24A 120.5 . .
C25 C24 H24A 120.5 . .
N2 C25 C24 122.8(4) . .
N2 C25 H25A 118.6 . .
C24 C25 H25A 118.6 . .
C27 C26 C19 121.7(4) . .
C27 C26 H26A 119.2 . .
C19 C26 H26A 119.2 . .
C26 C27 C22 120.8(4) . .
C26 C27 H27A 119.6 . .
C22 C27 H27A 119.6 . .

loop_
_geom_bond_atom_site_label_1
_geom_bond_atom_site_label_2
_geom_bond_distance
_geom_bond_site_symmetry_2
Sm1 O5 2.334(2) 1_565
Sm1 O1 2.372(2) .
Sm1 O3 2.3771(18) 4
Sm1 O2 2.382(2) 7
Sm1 O6 2.4020(18) 7_545
Sm1 O1W 2.482(2) .
Sm1 N1 2.610(3) .
Sm1 N2 2.620(3) .
O1 C13 1.256(4) .
O2 C13 1.256(3) .
O2 Sm1 2.382(2) 7
O3 C14 1.269(3) .
O3 Sm1 2.3771(18) 4_545
O4 C14 1.242(3) .
O5 C15 1.257(3) .
O5 Sm1 2.334(2) 1_545
O6 C15 1.247(3) .
O6 Sm1 2.4020(18) 7_545
O1W H1WA 0.8364 .
O1W H1WB 0.6687 .
N1 C16 1.315(4) .
N1 C20 1.358(4) .
N2 C25 1.327(4) .
N2 C21 1.359(4) .
C1 C2 1.370(4) .
C1 C6 1.396(4) .
C1 C13 1.504(4) .
C2 C3 1.378(5) .
C2 H2A 0.9300 .
C3 C4 1.381(5) .
C3 H3A 0.9300 .
C4 C5 1.375(4) .
C4 H4A 0.9300 .
C5 C6 1.370(4) .
C5 C7 1.507(4) .
C6 H6A 0.9300 .
C7 C8 1.394(4) .
C7 C12 1.407(4) .
C8 C9 1.388(4) .
C8 H8A 0.9300 .
C9 C10 1.386(4) .
C9 C14 1.496(4) .
C10 C11 1.374(4) .
C10 H10A 0.9300 .
C11 C12 1.391(4) .
C11 H11A 0.9300 .
C12 C15 1.509(4) .
C16 C17 1.386(5) .
C16 H16A 0.9300 .
C17 C18 1.351(6) .
C17 H17A 0.9300 .
C18 C19 1.385(6) .
C18 H18A 0.9300 .
C19 C20 1.405(5) .
C19 C26 1.428(5) .
C20 C21 1.433(5) .
C21 C22 1.407(4) .
C22 C23 1.395(6) .
C22 C27 1.430(6) .
C23 C24 1.354(5) .
C23 H23A 0.9300 .
C24 C25 1.396(5) .
C24 H24A 0.9300 .
C25 H25A 0.9300 .
C26 C27 1.334(6) .
C26 H26A 0.9300 .
C27 H27A 0.9300 .
